data_7237612
loop_
_publ_author_name
'Ma, Xiao-Feng'
'Xia, Jing-Cheng'
'Yan, Zhi-Ping'
'Luo, Xu-Feng'
'Wu, Zheng-Guang'
'Zheng, You-Xuan'
'Zhang, Wen-Wei'

_publ_section_title
;
 Highly efficient green and red electroluminescence with an extremely low
 efficiency roll-off based on iridium(iii) complexes containing a
 bis(diphenylphorothioyl)amide ancillary ligand
;
_journal_issue 9
_journal_name_full 'Journal of Materials Chemistry C'
_journal_page_first 2570
_journal_paper_doi 10.1039/C8TC06346J
_journal_volume 7
_journal_year 2019
_chemical_formula_sum 'C54 H36 F6 Ir N5 P2 S2'
_chemical_formula_weight 1187.14
_space_group_crystal_system orthorhombic
_space_group_IT_number 60
_space_group_name_Hall '-P 2n 2ab'
_space_group_name_H-M_alt 'P b c n'
_atom_sites_solution_hydrogens geom
_audit_creation_method SHELXL-2018/3
_audit_update_record
;
2018-11-09 deposited with the CCDC.
2019-01-27 downloaded from the CCDC.
;
_cell_angle_alpha 90
_cell_angle_beta 90
_cell_angle_gamma 90
_cell_formula_units_Z 4
_cell_length_a 20.775(3)
_cell_length_b 22.658(4)
_cell_length_c 10.1503(16)
_cell_measurement_reflns_used 9875
_cell_measurement_temperature 173(2)
_cell_measurement_theta_max 28.50
_cell_measurement_theta_min 2.41
_cell_volume 4777.9(13)
_computing_structure_refinement 'SHELXL-2018/3 (Sheldrick, 2018)'
_computing_structure_solution 'SHELXT 2014/5 (Sheldrick, 2014)'
_diffrn_ambient_temperature 173(2)
_diffrn_measured_fraction_theta_full 0.998
_diffrn_measured_fraction_theta_max 0.998
_diffrn_measurement_device_type 'Bruker APEX-II CCD'
_diffrn_measurement_method '\f and \w scans'
_diffrn_radiation_type MoK\a
_diffrn_radiation_wavelength 0.71073
_diffrn_reflns_av_R_equivalents 0.0455
_diffrn_reflns_av_unetI/netI 0.0258
_diffrn_reflns_Laue_measured_fraction_full 0.998
_diffrn_reflns_Laue_measured_fraction_max 0.998
_diffrn_reflns_limit_h_max 24
_diffrn_reflns_limit_h_min -24
_diffrn_reflns_limit_k_max 24
_diffrn_reflns_limit_k_min -26
_diffrn_reflns_limit_l_max 12
_diffrn_reflns_limit_l_min -12
_diffrn_reflns_number 33901
_diffrn_reflns_point_group_measured_fraction_full 0.998
_diffrn_reflns_point_group_measured_fraction_max 0.998
_diffrn_reflns_theta_full 25.004
_diffrn_reflns_theta_max 25.004
_diffrn_reflns_theta_min 1.798
_exptl_absorpt_coefficient_mu 3.017
_exptl_crystal_density_diffrn 1.650
_exptl_crystal_description block
_exptl_crystal_F_000 2352
_exptl_crystal_size_max 0.190
_exptl_crystal_size_mid 0.170
_exptl_crystal_size_min 0.140
_refine_diff_density_max 1.089
_refine_diff_density_min -1.017
_refine_diff_density_rms 0.114
_refine_ls_extinction_method none
_refine_ls_goodness_of_fit_ref 1.162
_refine_ls_hydrogen_treatment constr
_refine_ls_matrix_type full
_refine_ls_number_parameters 345
_refine_ls_number_reflns 4215
_refine_ls_number_restraints 102
_refine_ls_restrained_S_all 1.201
_refine_ls_R_factor_all 0.0495
_refine_ls_R_factor_gt 0.0461
_refine_ls_shift/su_max 0.002
_refine_ls_shift/su_mean 0.000
_refine_ls_structure_factor_coef Fsqd
_refine_ls_weighting_details 'w=1/[\s^2^(Fo^2^)+(0.0209P)^2^+44.1190P] where P=(Fo^2^+2Fc^2^)/3'
_refine_ls_weighting_scheme calc
_refine_ls_wR_factor_gt 0.1035
_refine_ls_wR_factor_ref 0.1051
_reflns_Friedel_coverage 0.000
_reflns_number_gt 3960
_reflns_number_total 4215
_reflns_threshold_expression 'I > 2\s(I)'
_cod_data_source_file c8tc06346j2.cif
_cod_data_source_block 12_a
_cod_database_code 7237612
_shelx_shelxl_version_number 2018/3
_shelx_space_group_comment
;
The symmetry employed for this shelxl refinement is uniquely defined
by the following loop, which should always be used as a source of
symmetry information in preference to the above space-group names.
They are only intended as comments.
;
_shelx_estimated_absorpt_t_min 0.598
_shelx_estimated_absorpt_t_max 0.677

loop_
_space_group_symop_operation_xyz
'x, y, z'
'-x+1/2, -y+1/2, z+1/2'
'x+1/2, -y+1/2, -z'
'-x, y, -z+1/2'
'-x, -y, -z'
'x-1/2, y-1/2, -z-1/2'
'-x-1/2, y-1/2, z'
'x, -y, z-1/2'

loop_
_atom_site_label
_atom_site_type_symbol
_atom_site_fract_x
_atom_site_fract_y
_atom_site_fract_z
_atom_site_U_iso_or_equiv
_atom_site_adp_type
_atom_site_occupancy
_atom_site_site_symmetry_order
_atom_site_calc_flag
_atom_site_refinement_flags_posn
_atom_site_refinement_flags_adp
_atom_site_refinement_flags_occupancy
_atom_site_disorder_assembly
_atom_site_disorder_group
Ir1 Ir 0.500000 0.69406(2) 0.250000 0.02145(12) Uani 1 2 d S T P . .
S1 S 0.44800(7) 0.76306(7) 0.40812(16) 0.0274(3) Uani 1 1 d . . . . .
P1 P 0.48844(7) 0.84365(7) 0.39197(18) 0.0298(4) Uani 1 1 d . . . . .
N1 N 0.4212(2) 0.6900(2) 0.1300(5) 0.0217(11) Uani 1 1 d . . . . .
N2 N 0.3128(2) 0.7150(2) 0.0787(6) 0.0318(13) Uani 1 1 d . . . . .
N5 N 0.500000 0.8710(4) 0.250000 0.048(2) Uani 1 2 d S T P . .
C1 C 0.6527(3) 0.5146(3) 0.0447(7) 0.0404(18) Uani 1 1 d D . . . .
C2 C 0.5937(3) 0.5523(3) 0.0339(6) 0.0265(14) Uani 1 1 d . . . . .
C3 C 0.5514(3) 0.5436(3) -0.0694(6) 0.0275(14) Uani 1 1 d . . . . .
H3 H 0.559342 0.513560 -0.132655 0.033 Uiso 1 1 calc R U . . .
C4 C 0.4970(3) 0.5791(2) -0.0802(6) 0.0252(12) Uani 1 1 d . . . . .
H4 H 0.466966 0.572692 -0.149385 0.030 Uiso 1 1 calc R U . . .
C5 C 0.4866(2) 0.6244(2) 0.0113(6) 0.0203(12) Uani 1 1 d . . . . .
C6 C 0.5286(3) 0.6322(2) 0.1217(6) 0.0204(12) Uani 1 1 d . . . . .
C7 C 0.5822(3) 0.5953(3) 0.1295(6) 0.0242(13) Uani 1 1 d . . . . .
H7 H 0.611377 0.599429 0.201017 0.029 Uiso 1 1 calc R U . . .
C8 C 0.4293(3) 0.6617(2) 0.0148(5) 0.0178(11) Uani 1 1 d . . . . .
C9 C 0.3819(3) 0.6693(3) -0.0859(6) 0.0252(13) Uani 1 1 d . . . . .
C10 C 0.3907(3) 0.6571(3) -0.2200(6) 0.0314(15) Uani 1 1 d . . . . .
H10 H 0.430783 0.642145 -0.250044 0.038 Uiso 1 1 calc R U . . .
C11 C 0.3423(4) 0.6666(3) -0.3075(8) 0.051(2) Uani 1 1 d . . . . .
H11 H 0.349477 0.658863 -0.398334 0.061 Uiso 1 1 calc R U . . .
C12 C 0.2821(4) 0.6873(3) -0.2669(8) 0.053(2) Uani 1 1 d . . . . .
H12 H 0.248294 0.691856 -0.329085 0.063 Uiso 1 1 calc R U . . .
C13 C 0.2723(3) 0.7010(3) -0.1382(8) 0.0422(18) Uani 1 1 d . . . . .
H13 H 0.231371 0.715091 -0.110493 0.051 Uiso 1 1 calc R U . . .
C14 C 0.3223(3) 0.6945(3) -0.0456(6) 0.0263(13) Uani 1 1 d . . . . .
C15 C 0.3623(3) 0.7151(3) 0.1570(6) 0.0289(14) Uani 1 1 d . . . . .
H15 H 0.357375 0.734020 0.239903 0.035 Uiso 1 1 calc R U . . .
C31 C 0.5633(3) 0.8433(3) 0.4871(9) 0.0408(19) Uani 1 1 d . . . . .
C32 C 0.5643(4) 0.8172(3) 0.6095(9) 0.048(2) Uani 1 1 d . . . . .
H32 H 0.527769 0.796553 0.641581 0.057 Uiso 1 1 calc R U . . .
C33 C 0.6202(5) 0.8217(4) 0.6858(11) 0.067(3) Uani 1 1 d . . . . .
H33 H 0.621510 0.804325 0.770881 0.081 Uiso 1 1 calc R U . . .
C34 C 0.6732(5) 0.8513(5) 0.6381(17) 0.097(5) Uani 1 1 d . . . . .
H34 H 0.711096 0.854192 0.690101 0.117 Uiso 1 1 calc R U . . .
C35 C 0.6713(4) 0.8763(5) 0.5171(16) 0.089(4) Uani 1 1 d . . . . .
H35 H 0.708324 0.896133 0.484826 0.107 Uiso 1 1 calc R U . . .
C36 C 0.6168(4) 0.8736(4) 0.4392(11) 0.062(3) Uani 1 1 d . . . . .
H36 H 0.615842 0.891986 0.355090 0.074 Uiso 1 1 calc R U . . .
C37 C 0.4591(4) 0.9337(3) 0.5727(8) 0.0404(17) Uani 1 1 d . . . . .
H37 H 0.503935 0.935488 0.590269 0.048 Uiso 1 1 calc R U . . .
C38 C 0.4178(4) 0.9714(4) 0.6378(9) 0.053(2) Uani 1 1 d . . . . .
H38 H 0.434459 0.999373 0.698579 0.063 Uiso 1 1 calc R U . . .
C39 C 0.3527(4) 0.9686(4) 0.6152(10) 0.060(2) Uani 1 1 d . . . . .
H39 H 0.324254 0.994017 0.661623 0.072 Uiso 1 1 calc R U . . .
C40 C 0.3287(4) 0.9290(4) 0.5256(11) 0.066(3) Uani 1 1 d . . . . .
H40 H 0.283701 0.926813 0.510177 0.079 Uiso 1 1 calc R U . . .
C41 C 0.3702(4) 0.8921(4) 0.4577(9) 0.053(2) Uani 1 1 d . . . . .
H41 H 0.353506 0.865624 0.393737 0.064 Uiso 1 1 calc R U . . .
C42 C 0.4360(3) 0.8935(3) 0.4822(7) 0.0327(15) Uani 1 1 d . . . . .
F1 F 0.6550(3) 0.4865(3) 0.1594(7) 0.0598(18) Uani 0.693(6) 1 d D U P A 1
F2 F 0.7044(3) 0.5421(3) 0.0201(10) 0.0679(19) Uani 0.693(6) 1 d D U P A 1
F3 F 0.6507(3) 0.4671(3) -0.0394(7) 0.0561(17) Uani 0.693(6) 1 d D U P A 1
F1' F 0.6490(8) 0.4598(6) 0.0698(19) 0.068(3) Uani 0.307(6) 1 d D U P A 2
F2' F 0.6979(6) 0.5364(6) 0.1376(15) 0.058(2) Uani 0.307(6) 1 d D U P A 2
F3' F 0.6922(7) 0.5226(7) -0.0629(16) 0.060(2) Uani 0.307(6) 1 d D U P A 2

loop_
_atom_site_aniso_label
_atom_site_aniso_U_11
_atom_site_aniso_U_22
_atom_site_aniso_U_33
_atom_site_aniso_U_23
_atom_site_aniso_U_13
_atom_site_aniso_U_12
Ir1 0.01596(17) 0.02093(18) 0.02747(19) 0.000 -0.00179(14) 0.000
S1 0.0263(8) 0.0266(8) 0.0292(8) -0.0066(7) 0.0038(6) -0.0050(6)
P1 0.0196(8) 0.0271(8) 0.0428(10) -0.0066(7) 0.0059(7) -0.0015(6)
N1 0.017(2) 0.021(2) 0.026(3) -0.005(2) 0.004(2) 0.0044(19)
N2 0.019(3) 0.040(3) 0.036(3) -0.011(3) -0.006(2) 0.011(2)
N5 0.057(6) 0.027(4) 0.060(6) 0.000 0.023(5) 0.000
C1 0.032(4) 0.031(4) 0.058(5) 0.012(3) 0.008(3) 0.009(3)
C2 0.021(3) 0.023(3) 0.035(4) 0.010(3) 0.008(3) 0.006(2)
C3 0.031(3) 0.020(3) 0.032(4) 0.002(3) 0.011(3) 0.006(3)
C4 0.026(3) 0.023(3) 0.027(3) 0.003(2) -0.001(3) 0.002(3)
C5 0.014(3) 0.018(3) 0.029(3) 0.006(2) 0.006(2) 0.003(2)
C6 0.019(3) 0.023(3) 0.019(3) 0.003(2) 0.008(2) 0.003(2)
C7 0.020(3) 0.025(3) 0.028(3) 0.007(3) 0.003(3) 0.002(2)
C8 0.019(3) 0.016(3) 0.018(3) 0.000(2) 0.001(2) 0.001(2)
C9 0.026(3) 0.018(3) 0.032(3) -0.001(3) -0.006(3) 0.006(2)
C10 0.045(4) 0.032(3) 0.017(3) -0.003(3) -0.004(3) 0.020(3)
C11 0.079(6) 0.042(4) 0.032(4) -0.010(3) -0.026(4) 0.029(4)
C12 0.060(5) 0.043(4) 0.055(5) -0.014(4) -0.038(4) 0.025(4)
C13 0.032(4) 0.035(4) 0.060(5) -0.006(4) -0.019(3) 0.012(3)
C14 0.025(3) 0.023(3) 0.031(3) -0.006(3) -0.008(3) 0.007(2)
C15 0.024(3) 0.035(3) 0.027(3) -0.011(3) 0.001(3) 0.012(3)
C31 0.022(3) 0.027(3) 0.073(6) -0.021(4) -0.004(3) 0.002(3)
C32 0.043(4) 0.042(4) 0.058(5) -0.020(4) -0.018(4) 0.011(3)
C33 0.063(6) 0.058(5) 0.081(7) -0.038(5) -0.036(5) 0.025(5)
C34 0.038(5) 0.068(7) 0.186(15) -0.070(9) -0.050(8) 0.018(5)
C35 0.027(5) 0.071(7) 0.170(14) -0.054(9) -0.012(7) -0.008(5)
C36 0.034(4) 0.043(5) 0.108(8) -0.027(5) 0.007(5) -0.009(4)
C37 0.037(4) 0.034(4) 0.050(5) -0.004(3) 0.003(3) 0.011(3)
C38 0.059(5) 0.039(4) 0.059(5) -0.017(4) 0.003(4) 0.012(4)
C39 0.052(5) 0.044(5) 0.085(7) -0.009(5) 0.012(5) 0.018(4)
C40 0.031(4) 0.061(6) 0.106(8) -0.025(6) 0.002(5) 0.014(4)
C41 0.031(4) 0.050(5) 0.079(6) -0.026(5) -0.001(4) 0.006(3)
C42 0.026(3) 0.029(3) 0.043(4) -0.005(3) 0.000(3) 0.006(3)
F1 0.051(3) 0.067(4) 0.061(4) 0.010(3) -0.002(3) 0.042(3)
F2 0.033(3) 0.056(4) 0.115(5) 0.007(4) 0.009(4) 0.011(3)
F3 0.043(3) 0.052(3) 0.074(4) -0.013(3) -0.004(3) 0.035(3)
F1' 0.045(4) 0.063(5) 0.095(5) 0.003(5) -0.001(5) 0.023(4)
F2' 0.032(4) 0.064(5) 0.077(5) -0.009(5) -0.008(5) 0.034(4)
F3' 0.034(4) 0.071(5) 0.074(5) -0.003(5) 0.004(5) 0.037(4)

loop_
_atom_type_symbol
_atom_type_description
_atom_type_scat_dispersion_real
_atom_type_scat_dispersion_imag
_atom_type_scat_source
C C 0.0033 0.0016 'International Tables Vol C Tables 4.2.6.8 and 6.1.1.4'
H H 0.0000 0.0000 'International Tables Vol C Tables 4.2.6.8 and 6.1.1.4'
F F 0.0171 0.0103 'International Tables Vol C Tables 4.2.6.8 and 6.1.1.4'
Ir Ir -1.4442 7.9887 'International Tables Vol C Tables 4.2.6.8 and 6.1.1.4'
N N 0.0061 0.0033 'International Tables Vol C Tables 4.2.6.8 and 6.1.1.4'
P P 0.1023 0.0942 'International Tables Vol C Tables 4.2.6.8 and 6.1.1.4'
S S 0.1246 0.1234 'International Tables Vol C Tables 4.2.6.8 and 6.1.1.4'

loop_
_geom_angle_atom_site_label_1
_geom_angle_atom_site_label_2
_geom_angle_atom_site_label_3
_geom_angle
_geom_angle_site_symmetry_1
_geom_angle_site_symmetry_3
C6 Ir1 C6 91.2(3) 4_655 .
C6 Ir1 N1 96.8(2) 4_655 .
C6 Ir1 N1 79.5(2) . .
C6 Ir1 N1 79.5(2) 4_655 4_655
C6 Ir1 N1 96.8(2) . 4_655
N1 Ir1 N1 174.8(3) . 4_655
C6 Ir1 S1 171.10(16) 4_655 4_655
C6 Ir1 S1 83.76(16) . 4_655
N1 Ir1 S1 89.53(14) . 4_655
N1 Ir1 S1 93.75(13) 4_655 4_655
C6 Ir1 S1 83.76(16) 4_655 .
C6 Ir1 S1 171.10(16) . .
N1 Ir1 S1 93.75(13) . .
N1 Ir1 S1 89.53(14) 4_655 .
S1 Ir1 S1 102.12(7) 4_655 .
P1 S1 Ir1 109.61(8) . .
N5 P1 C42 107.8(3) . .
N5 P1 C31 110.6(3) . .
C42 P1 C31 104.2(3) . .
N5 P1 S1 119.4(3) . .
C42 P1 S1 105.8(2) . .
C31 P1 S1 107.9(3) . .
C8 N1 C15 118.8(5) . .
C8 N1 Ir1 116.1(4) . .
C15 N1 Ir1 125.1(4) . .
C15 N2 C14 117.0(5) . .
P1 N5 P1 134.1(6) . 4_655
F2 C1 F1 112.3(7) . .
F2 C1 F3 106.8(7) . .
F1 C1 F3 99.9(6) . .
F1' C1 F3' 108.9(10) . .
F1' C1 F2' 104.3(9) . .
F3' C1 F2' 95.0(8) . .
F2 C1 C2 113.4(6) . .
F1' C1 C2 121.5(9) . .
F1 C1 C2 111.5(6) . .
F3 C1 C2 112.1(6) . .
F3' C1 C2 110.7(8) . .
F2' C1 C2 113.0(7) . .
C3 C2 C7 121.2(5) . .
C3 C2 C1 119.6(6) . .
C7 C2 C1 119.1(6) . .
C2 C3 C4 119.6(6) . .
C2 C3 H3 120.2 . .
C4 C3 H3 120.2 . .
C3 C4 C5 119.8(6) . .
C3 C4 H4 120.1 . .
C5 C4 H4 120.1 . .
C4 C5 C6 121.1(5) . .
C4 C5 C8 124.5(5) . .
C6 C5 C8 113.9(5) . .
C7 C6 C5 117.1(5) . .
C7 C6 Ir1 128.3(5) . .
C5 C6 Ir1 114.6(4) . .
C6 C7 C2 121.0(6) . .
C6 C7 H7 119.5 . .
C2 C7 H7 119.5 . .
N1 C8 C9 118.6(5) . .
N1 C8 C5 113.6(5) . .
C9 C8 C5 127.8(5) . .
C10 C9 C14 118.1(6) . .
C10 C9 C8 125.5(6) . .
C14 C9 C8 116.3(5) . .
C11 C10 C9 120.5(7) . .
C11 C10 H10 119.7 . .
C9 C10 H10 119.7 . .
C12 C11 C10 121.5(7) . .
C12 C11 H11 119.3 . .
C10 C11 H11 119.3 . .
C11 C12 C13 119.7(7) . .
C11 C12 H12 120.2 . .
C13 C12 H12 120.2 . .
C12 C13 C14 120.4(7) . .
C12 C13 H13 119.8 . .
C14 C13 H13 119.8 . .
N2 C14 C13 118.5(6) . .
N2 C14 C9 122.0(5) . .
C13 C14 C9 119.4(6) . .
N2 C15 N1 125.5(6) . .
N2 C15 H15 117.3 . .
N1 C15 H15 117.3 . .
C32 C31 C36 120.9(8) . .
C32 C31 P1 119.5(6) . .
C36 C31 P1 119.4(7) . .
C31 C32 C33 118.8(9) . .
C31 C32 H32 120.6 . .
C33 C32 H32 120.6 . .
C32 C33 C34 120.3(11) . .
C32 C33 H33 119.9 . .
C34 C33 H33 119.9 . .
C35 C34 C33 119.9(10) . .
C35 C34 H34 120.0 . .
C33 C34 H34 120.0 . .
C34 C35 C36 121.7(11) . .
C34 C35 H35 119.1 . .
C36 C35 H35 119.1 . .
C31 C36 C35 118.4(11) . .
C31 C36 H36 120.8 . .
C35 C36 H36 120.8 . .
C38 C37 C42 120.8(7) . .
C38 C37 H37 119.6 . .
C42 C37 H37 119.6 . .
C37 C38 C39 120.2(8) . .
C37 C38 H38 119.9 . .
C39 C38 H38 119.9 . .
C40 C39 C38 119.9(8) . .
C40 C39 H39 120.1 . .
C38 C39 H39 120.1 . .
C39 C40 C41 120.0(8) . .
C39 C40 H40 120.0 . .
C41 C40 H40 120.0 . .
C40 C41 C42 120.7(8) . .
C40 C41 H41 119.7 . .
C42 C41 H41 119.7 . .
C37 C42 C41 118.3(6) . .
C37 C42 P1 122.6(5) . .
C41 C42 P1 119.1(6) . .

loop_
_geom_bond_atom_site_label_1
_geom_bond_atom_site_label_2
_geom_bond_distance
_geom_bond_site_symmetry_2
Ir1 C6 2.002(6) 4_655
Ir1 C6 2.002(6) .
Ir1 N1 2.043(5) .
Ir1 N1 2.043(5) 4_655
Ir1 S1 2.4875(16) 4_655
Ir1 S1 2.4875(16) .
S1 P1 2.017(2) .
P1 N5 1.587(4) .
P1 C42 1.816(7) .
P1 C31 1.830(7) .
N1 C8 1.343(7) .
N1 C15 1.378(7) .
N2 C15 1.299(8) .
N2 C14 1.359(8) .
C1 F2 1.266(8) .
C1 F1' 1.268(14) .
C1 F1 1.327(8) .
C1 F3 1.373(8) .
C1 F3' 1.378(14) .
C1 F2' 1.419(13) .
C1 C2 1.499(9) .
C2 C3 1.383(9) .
C2 C7 1.395(9) .
C3 C4 1.392(8) .
C3 H3 0.9500 .
C4 C5 1.400(8) .
C4 H4 0.9500 .
C5 C6 1.432(8) .
C5 C8 1.460(7) .
C6 C7 1.397(8) .
C7 H7 0.9500 .
C8 C9 1.430(8) .
C9 C10 1.401(9) .
C9 C14 1.424(8) .
C10 C11 1.358(10) .
C10 H10 0.9500 .
C11 C12 1.397(12) .
C11 H11 0.9500 .
C12 C13 1.358(11) .
C12 H12 0.9500 .
C13 C14 1.409(9) .
C13 H13 0.9500 .
C15 H15 0.9500 .
C31 C32 1.376(12) .
C31 C36 1.395(11) .
C32 C33 1.399(11) .
C32 H32 0.9500 .
C33 C34 1.378(17) .
C33 H33 0.9500 .
C34 C35 1.352(19) .
C34 H34 0.9500 .
C35 C36 1.382(14) .
C35 H35 0.9500 .
C36 H36 0.9500 .
C37 C38 1.379(10) .
C37 C42 1.380(10) .
C37 H37 0.9500 .
C38 C39 1.374(12) .
C38 H38 0.9500 .
C39 C40 1.371(13) .
C39 H39 0.9500 .
C40 C41 1.383(11) .
C40 H40 0.9500 .
C41 C42 1.390(10) .
C41 H41 0.9500 .

loop_
_geom_torsion_atom_site_label_1
_geom_torsion_atom_site_label_2
_geom_torsion_atom_site_label_3
_geom_torsion_atom_site_label_4
_geom_torsion
_geom_torsion_site_symmetry_4
C42 P1 N5 P1 -147.7(2) 4_655
C31 P1 N5 P1 98.9(3) 4_655
S1 P1 N5 P1 -27.14(11) 4_655
F2 C1 C2 C3 109.3(8) .
F1' C1 C2 C3 -67.4(13) .
F1 C1 C2 C3 -122.8(7) .
F3 C1 C2 C3 -11.7(8) .
F3' C1 C2 C3 62.3(10) .
F2' C1 C2 C3 167.5(9) .
F2 C1 C2 C7 -71.5(9) .
F1' C1 C2 C7 111.9(12) .
F1 C1 C2 C7 56.5(8) .
F3 C1 C2 C7 167.5(6) .
F3' C1 C2 C7 -118.5(10) .
F2' C1 C2 C7 -13.3(10) .
C7 C2 C3 C4 1.5(9) .
C1 C2 C3 C4 -179.3(5) .
C2 C3 C4 C5 1.8(9) .
C3 C4 C5 C6 -4.5(8) .
C3 C4 C5 C8 -175.8(5) .
C4 C5 C6 C7 3.8(8) .
C8 C5 C6 C7 176.0(5) .
C4 C5 C6 Ir1 -174.0(4) .
C8 C5 C6 Ir1 -1.8(6) .
C5 C6 C7 C2 -0.5(8) .
Ir1 C6 C7 C2 177.0(4) .
C3 C2 C7 C6 -2.1(9) .
C1 C2 C7 C6 178.6(5) .
C15 N1 C8 C9 12.9(8) .
Ir1 N1 C8 C9 -165.3(4) .
C15 N1 C8 C5 -164.9(5) .
Ir1 N1 C8 C5 16.9(6) .
C4 C5 C8 N1 162.1(5) .
C6 C5 C8 N1 -9.8(7) .
C4 C5 C8 C9 -15.4(9) .
C6 C5 C8 C9 172.7(6) .
N1 C8 C9 C10 161.5(6) .
C5 C8 C9 C10 -21.1(10) .
N1 C8 C9 C14 -14.6(8) .
C5 C8 C9 C14 162.9(6) .
C14 C9 C10 C11 -3.3(10) .
C8 C9 C10 C11 -179.3(7) .
C9 C10 C11 C12 -1.4(12) .
C10 C11 C12 C13 3.0(13) .
C11 C12 C13 C14 0.1(12) .
C15 N2 C14 C13 -171.7(6) .
C15 N2 C14 C9 5.6(10) .
C12 C13 C14 N2 172.6(7) .
C12 C13 C14 C9 -4.8(11) .
C10 C9 C14 N2 -171.0(6) .
C8 C9 C14 N2 5.4(9) .
C10 C9 C14 C13 6.2(9) .
C8 C9 C14 C13 -177.4(6) .
C14 N2 C15 N1 -8.0(10) .
C8 N1 C15 N2 -1.4(10) .
Ir1 N1 C15 N2 176.7(5) .
N5 P1 C31 C32 -175.2(6) .
C42 P1 C31 C32 69.2(6) .
S1 P1 C31 C32 -42.9(6) .
N5 P1 C31 C36 10.1(7) .
C42 P1 C31 C36 -105.6(6) .
S1 P1 C31 C36 142.3(5) .
C36 C31 C32 C33 0.2(11) .
P1 C31 C32 C33 -174.5(6) .
C31 C32 C33 C34 -0.6(12) .
C32 C33 C34 C35 0.2(15) .
C33 C34 C35 C36 0.8(17) .
C32 C31 C36 C35 0.7(12) .
P1 C31 C36 C35 175.4(7) .
C34 C35 C36 C31 -1.2(15) .
C42 C37 C38 C39 1.2(13) .
C37 C38 C39 C40 -1.3(15) .
C38 C39 C40 C41 -0.3(16) .
C39 C40 C41 C42 2.0(16) .
C38 C37 C42 C41 0.4(12) .
C38 C37 C42 P1 179.1(6) .
C40 C41 C42 C37 -2.0(13) .
C40 C41 C42 P1 179.3(8) .
N5 P1 C42 C37 -99.3(6) .
C31 P1 C42 C37 18.4(7) .
S1 P1 C42 C37 132.0(6) .
N5 P1 C42 C41 79.4(7) .
C31 P1 C42 C41 -163.0(7) .
S1 P1 C42 C41 -49.4(7) .
